data_4514947
loop_
_publ_author_name
'Singh, Mala'
'Singh, Anoop S.'
'Mishra, Nidhi'
'Agrahari, Anand K.'
'Tiwari, Vinod K.'

_publ_section_title
;
 Benzotriazole as an Efficient Ligand in Cu-Catalyzed Glaser Reaction.
;
_journal_issue 1
_journal_name_full 'ACS omega'
_journal_page_first 2418
_journal_page_last 2424
_journal_paper_doi 10.1021/acsomega.8b03410
_journal_volume 4
_journal_year 2019
_chemical_formula_moiety 'C8 H5'
_chemical_formula_sum 'C8 H5'
_chemical_formula_weight 101.12
_space_group_IT_number 14
_space_group_name_Hall '-P 2yn'
_space_group_name_H-M_alt 'P 1 21/n 1'
_symmetry_cell_setting Monoclinic'
_symmetry_space_group_name_Hall '-P 2yn'
_symmetry_space_group_name_H-M 'P 1 21/n 1'
_atom_sites_solution_hydrogens geom
_atom_sites_solution_primary direct
_atom_sites_solution_secondary difmap
_audit_creation_method SHELXL-97
_cell_angle_alpha 90.00
_cell_angle_beta 103.07
_cell_angle_gamma 90.00
_cell_formula_units_Z 4
_cell_length_a 6.5476(5)
_cell_length_b 5.9893(4)
_cell_length_c 14.4785(12)
_cell_measurement_reflns_used 9874
_cell_measurement_temperature 100(2)
_cell_measurement_theta_max 33.21
_cell_measurement_theta_min 5.10
_cell_volume 553.07(7)
_computing_cell_refinement 'Bruker SAINT'
_computing_data_collection 'Bruker APEX2'
_computing_data_reduction 'Bruker SAINT'
_computing_molecular_graphics 'Bruker SHELXTL'
_computing_publication_material 'Bruker SHELXTL'
_computing_structure_refinement 'SHELXL-2014 (Sheldrick 2014)'
_computing_structure_solution 'SHELXS-97 (Sheldrick 2008)'
_diffrn_ambient_temperature 100(2)
_diffrn_measured_fraction_theta_full 0.964
_diffrn_measured_fraction_theta_max 0.964
_diffrn_measurement_device_type 'Bruker APEX-II CCD'
_diffrn_measurement_method '\f and \w scans'
_diffrn_radiation_monochromator graphite
_diffrn_radiation_source 'fine-focus sealed tube'
_diffrn_radiation_type MoK\a
_diffrn_radiation_wavelength 0.71073
_diffrn_reflns_av_R_equivalents 0.0710
_diffrn_reflns_av_sigmaI/netI 0.0437
_diffrn_reflns_limit_h_max 10
_diffrn_reflns_limit_h_min -9
_diffrn_reflns_limit_k_max 6
_diffrn_reflns_limit_k_min -9
_diffrn_reflns_limit_l_max 22
_diffrn_reflns_limit_l_min -22
_diffrn_reflns_number 16338
_diffrn_reflns_theta_full 33.21
_diffrn_reflns_theta_max 33.21
_diffrn_reflns_theta_min 4.46
_exptl_absorpt_coefficient_mu 0.069
_exptl_absorpt_correction_T_max 0.9803
_exptl_absorpt_correction_T_min 0.9730
_exptl_absorpt_correction_type multi-scan
_exptl_absorpt_process_details SADABS,(BRUKER)
_exptl_crystal_colour COLOURLESS
_exptl_crystal_density_diffrn 1.214
_exptl_crystal_density_method 'not measured'
_exptl_crystal_description BLOCK
_exptl_crystal_F_000 212
_exptl_crystal_size_max 0.40
_exptl_crystal_size_mid 0.36
_exptl_crystal_size_min 0.29
_refine_diff_density_max 0.553
_refine_diff_density_min -0.328
_refine_diff_density_rms 0.068
_refine_ls_extinction_method none
_refine_ls_goodness_of_fit_ref 0.852
_refine_ls_hydrogen_treatment constr
_refine_ls_matrix_type full
_refine_ls_number_parameters 73
_refine_ls_number_reflns 2046
_refine_ls_number_restraints 0
_refine_ls_restrained_S_all 0.852
_refine_ls_R_factor_all 0.0805
_refine_ls_R_factor_gt 0.0685
_refine_ls_shift/su_max 0.000
_refine_ls_shift/su_mean 0.000
_refine_ls_structure_factor_coef Fsqd
_refine_ls_weighting_details 'calc w=1/[\s^2^(Fo^2^)+(0.1000P)^2^+0.9404P] where P=(Fo^2^+2Fc^2^)/3'
_refine_ls_weighting_scheme calc
_refine_ls_wR_factor_gt 0.1839
_refine_ls_wR_factor_ref 0.1961
_reflns_number_gt 1750
_reflns_number_total 2046
_reflns_threshold_expression >2sigma(I)
_cod_data_source_file ao8b03410_si_002.cif
_cod_data_source_block ms_16
_cod_depositor_comments
;
The following automatic conversions were performed:

'_exptl_absorpt_correction_type' value 'MULTI-SCAN' changed to
'multi-scan' according to
/home/data/users/saulius/crontab/automatic-downloads/current/ACS/lib/dictionaries/cif_core.dic
dictionary named 'cif_core.dic' version 2.4.2 from 2011-04-26.

'_refine_ls_hydrogen_treatment' value 'CONSTR' changed to 'constr'
according to
/home/data/users/saulius/crontab/automatic-downloads/current/ACS/lib/dictionaries/cif_core.dic
dictionary named 'cif_core.dic' version 2.4.2 from 2011-04-26.

Automatic conversion script
Id: cif_fix_values 4973 2017-02-22 13:04:09Z antanas 
;
_cod_original_cell_volume 553.08(7)
_cod_original_sg_symbol_H-M P2(1)/n
_cod_database_code 4514947

loop_
_symmetry_equiv_pos_as_xyz
'x, y, z'
'-x+1/2, y+1/2, -z+1/2'
'-x, -y, -z'
'x-1/2, -y-1/2, z-1/2'

loop_
_atom_site_label
_atom_site_type_symbol
_atom_site_fract_x
_atom_site_fract_y
_atom_site_fract_z
_atom_site_U_iso_or_equiv
_atom_site_adp_type
_atom_site_occupancy
_atom_site_symmetry_multiplicity
_atom_site_calc_flag
_atom_site_refinement_flags
C1 C 0.9404(2) 0.0730(2) 0.51898(9) 0.0166(3) Uani 1 1 d .
C2 C 0.8338(2) 0.2028(2) 0.55184(9) 0.0166(3) Uani 1 1 d .
C3 C 0.70836(19) 0.3520(2) 0.59289(8) 0.0142(3) Uani 1 1 d .
C4 C 0.5092(2) 0.2866(2) 0.60290(9) 0.0170(3) Uani 1 1 d .
H4 H 0.4556 0.1439 0.5812 0.020 Uiso 1 1 calc R
C5 C 0.3899(2) 0.4310(3) 0.64467(10) 0.0204(3) Uani 1 1 d .
H5 H 0.2550 0.3862 0.6517 0.024 Uiso 1 1 calc R
C6 C 0.4673(2) 0.6402(2) 0.67618(10) 0.0214(3) Uani 1 1 d .
H6 H 0.3854 0.7379 0.7048 0.026 Uiso 1 1 calc R
C7 C 0.6642(2) 0.7065(2) 0.66585(9) 0.0186(3) Uani 1 1 d .
H7 H 0.7166 0.8497 0.6875 0.022 Uiso 1 1 calc R
C8 C 0.7850(2) 0.5644(2) 0.62392(9) 0.0164(3) Uani 1 1 d .
H8 H 0.9190 0.6109 0.6163 0.020 Uiso 1 1 calc R

loop_
_atom_site_aniso_label
_atom_site_aniso_U_11
_atom_site_aniso_U_22
_atom_site_aniso_U_33
_atom_site_aniso_U_23
_atom_site_aniso_U_13
_atom_site_aniso_U_12
C1 0.0171(5) 0.0146(5) 0.0176(5) -0.0001(4) 0.0030(4) -0.0004(4)
C2 0.0175(5) 0.0141(5) 0.0177(5) 0.0001(4) 0.0030(4) 0.0004(4)
C3 0.0164(5) 0.0129(5) 0.0125(5) 0.0000(4) 0.0015(4) 0.0022(4)
C4 0.0162(5) 0.0164(5) 0.0173(5) -0.0005(4) 0.0016(4) 0.0011(4)
C5 0.0168(6) 0.0245(6) 0.0200(6) 0.0000(5) 0.0043(4) 0.0042(5)
C6 0.0239(6) 0.0219(6) 0.0180(6) -0.0015(5) 0.0042(5) 0.0081(5)
C7 0.0247(6) 0.0143(5) 0.0155(5) -0.0013(4) 0.0017(4) 0.0034(4)
C8 0.0188(5) 0.0133(5) 0.0167(5) -0.0002(4) 0.0028(4) 0.0005(4)

loop_
_atom_type_symbol
_atom_type_description
_atom_type_scat_dispersion_real
_atom_type_scat_dispersion_imag
_atom_type_scat_source
C C 0.0033 0.0016 'International Tables Vol C Tables 4.2.6.8 and 6.1.1.4'
H H 0.0000 0.0000 'International Tables Vol C Tables 4.2.6.8 and 6.1.1.4'

loop_
_geom_angle_atom_site_label_1
_geom_angle_atom_site_label_2
_geom_angle_atom_site_label_3
_geom_angle
_geom_angle_site_symmetry_3
C2 C1 C1 179.44(19) 3_756
C1 C2 C3 178.37(14) .
C4 C3 C8 119.63(11) .
C4 C3 C2 120.27(11) .
C8 C3 C2 120.10(11) .
C5 C4 C3 119.92(12) .
C5 C4 H4 120.0 .
C3 C4 H4 120.0 .
C6 C5 C4 120.27(13) .
C6 C5 H5 119.9 .
C4 C5 H5 119.9 .
C5 C6 C7 120.06(13) .
C5 C6 H6 120.0 .
C7 C6 H6 120.0 .
C6 C7 C8 120.32(13) .
C6 C7 H7 119.8 .
C8 C7 H7 119.8 .
C7 C8 C3 119.78(12) .
C7 C8 H8 120.1 .
C3 C8 H8 120.1 .

loop_
_geom_bond_atom_site_label_1
_geom_bond_atom_site_label_2
_geom_bond_distance
_geom_bond_site_symmetry_2
C1 C2 1.2115(18) .
C1 C1 1.367(2) 3_756
C2 C3 1.4309(17) .
C3 C4 1.3998(18) .
C3 C8 1.4034(18) .
C4 C5 1.3917(18) .
C4 H4 0.9500 .
C5 C6 1.389(2) .
C5 H5 0.9500 .
C6 C7 1.389(2) .
C6 H6 0.9500 .
C7 C8 1.3917(18) .
C7 H7 0.9500 .
C8 H8 0.9500 .

loop_
_geom_torsion_atom_site_label_1
_geom_torsion_atom_site_label_2
_geom_torsion_atom_site_label_3
_geom_torsion_atom_site_label_4
_geom_torsion
_geom_torsion_site_symmetry_1
C1 C1 C2 C3 150(17) 3_756
C1 C2 C3 C4 -65(5) .
C1 C2 C3 C8 115(5) .
C8 C3 C4 C5 -0.90(19) .
C2 C3 C4 C5 178.69(12) .
C3 C4 C5 C6 0.2(2) .
C4 C5 C6 C7 0.2(2) .
C5 C6 C7 C8 0.0(2) .
C6 C7 C8 C3 -0.70(19) .
C4 C3 C8 C7 1.13(18) .
C2 C3 C8 C7 -178.46(12) .
